data_2242782
loop_
_publ_author_name
'Rayni, Ibtissam'
'El Bakri, Youness'
'Lai, Chin-Hung'
'El Ghayati, L'houssaine'
'Essassi, El Mokhtar'
'Mague, Joel T.'

_publ_section_title
;
 Synthesis, crystal structure, DFT calculations and Hirshfeld surface
 analysis of 2-(1-decyl-2-oxoindolin-3-ylidene)propanedinitrile
;
_journal_coeditor_code VM2214
_journal_issue 1
_journal_name_full 'Acta Crystallographica Section E'
_journal_page_first 21
_journal_page_last 25
_journal_paper_doi 10.1107/S2056989018017267
_journal_volume 75
_journal_year 2019
_chemical_formula_iupac 'C21 H25 N3 O'
_chemical_formula_moiety 'C21 H25 N3 O'
_chemical_formula_sum 'C21 H25 N3 O'
_chemical_formula_weight 335.44
_chemical_name_systematic
;
2-(1-decyl-2-oxoindolin-3-ylidene)propanedinitrile
;
_space_group_crystal_system monoclinic
_space_group_IT_number 15
_space_group_name_Hall '-C 2yc'
_space_group_name_H-M_alt 'C 1 2/c 1'
_symmetry_space_group_name_Hall '-C 2yc'
_symmetry_space_group_name_H-M 'C 1 2/c 1'
_atom_sites_solution_hydrogens difmap
_atom_sites_solution_primary direct
_atom_sites_solution_secondary difmap
_audit_creation_method SHELXL-2014/7
_cell_angle_alpha 90
_cell_angle_beta 106.965(2)
_cell_angle_gamma 90
_cell_formula_units_Z 8
_cell_length_a 44.4837(12)
_cell_length_b 4.72930(10)
_cell_length_c 18.3432(5)
_cell_measurement_reflns_used 9886
_cell_measurement_temperature 150(2)
_cell_measurement_theta_max 72.3174
_cell_measurement_theta_min 4.1562
_cell_volume 3691.05(17)
_computing_cell_refinement
;
<i>SAINT</i> (Bruker, 2016)
;
_computing_data_collection
;
<i>APEX3</i> (Bruker, 2016)
;
_computing_data_reduction
;
<i>SAINT</i>  (Bruker, 2016)
;
_computing_molecular_graphics
;
<i>DIAMOND</i> (Brandenburg & Putz, 2012)
;
_computing_publication_material
;
<i>SHELXTL</i> (Sheldrick, 2008)
;
_computing_structure_refinement
;
<i>SHELXL 2014/7</i> (Sheldrick, 2015<i>b</i>)
;
_computing_structure_solution
;
<i>SHELXT</i> (Sheldrick, 2015<i>a</i>)
;
_diffrn_ambient_temperature 150(2)
_diffrn_detector_area_resol_mean 10.4167
_diffrn_measured_fraction_theta_full 0.990
_diffrn_measured_fraction_theta_max 0.984
_diffrn_measurement_device_type 'Bruker D8 VENTURE PHOTON 100 CMOS'
_diffrn_measurement_method '\w scans'
_diffrn_radiation_monochromator mirror
_diffrn_radiation_type CuK\a
_diffrn_radiation_wavelength 1.54178
_diffrn_reflns_av_R_equivalents 0.0543
_diffrn_reflns_av_unetI/netI 0.0683
_diffrn_reflns_limit_h_max 5
_diffrn_reflns_limit_h_min -54
_diffrn_reflns_limit_k_max 5
_diffrn_reflns_limit_k_min -5
_diffrn_reflns_limit_l_max 22
_diffrn_reflns_limit_l_min -21
_diffrn_reflns_number 25556
_diffrn_reflns_theta_full 68.000
_diffrn_reflns_theta_max 72.309
_diffrn_reflns_theta_min 2.077
_diffrn_source 'INCOATEC I\mS micro--focus source'
_exptl_absorpt_coefficient_mu 0.591
_exptl_absorpt_correction_T_max 0.98
_exptl_absorpt_correction_T_min 0.75
_exptl_absorpt_correction_type multi-scan
_exptl_absorpt_process_details
;
(<i>TWINABS</i>; Sheldrick, 2009)
;
_exptl_crystal_colour orange
_exptl_crystal_density_diffrn 1.207
_exptl_crystal_density_method 'not measured'
_exptl_crystal_description plate
_exptl_crystal_F_000 1440
_exptl_crystal_size_max 0.290
_exptl_crystal_size_mid 0.076
_exptl_crystal_size_min 0.030
_refine_diff_density_max 0.242
_refine_diff_density_min -0.203
_refine_ls_extinction_method none
_refine_ls_goodness_of_fit_ref 1.049
_refine_ls_hydrogen_treatment refall
_refine_ls_matrix_type full
_refine_ls_number_parameters 326
_refine_ls_number_reflns 3592
_refine_ls_number_restraints 0
_refine_ls_restrained_S_all 1.049
_refine_ls_R_factor_all 0.0714
_refine_ls_R_factor_gt 0.0505
_refine_ls_shift/su_max 0.001
_refine_ls_shift/su_mean 0.000
_refine_ls_structure_factor_coef Fsqd
_refine_ls_weighting_details 'w=1/[\s^2^(Fo^2^)+(0.0647P)^2^+0.6236P] where P=(Fo^2^+2Fc^2^)/3'
_refine_ls_weighting_scheme calc
_refine_ls_wR_factor_gt 0.1225
_refine_ls_wR_factor_ref 0.1343
_reflns_number_gt 2656
_reflns_number_total 3592
_reflns_threshold_expression 'I > 2\s(I)'
_cod_data_source_file vm2214sup1.cif
_cod_data_source_block I
_cod_database_code 2242782
_shelx_space_group_comment
;
The symmetry employed for this shelxl refinement is uniquely defined
by the following loop, which should always be used as a source of
symmetry information in preference to the above space-group names.
They are only intended as comments.
;
_shelx_estimated_absorpt_t_min 0.847
_shelx_estimated_absorpt_t_max 0.982

loop_
_space_group_symop_operation_xyz
'x, y, z'
'-x, y, -z+1/2'
'x+1/2, y+1/2, z'
'-x+1/2, y+1/2, -z+1/2'
'-x, -y, -z'
'x, -y, z-1/2'
'-x+1/2, -y+1/2, -z'
'x+1/2, -y+1/2, z-1/2'

loop_
_atom_site_type_symbol
_atom_site_label
_atom_site_fract_x
_atom_site_fract_y
_atom_site_fract_z
_atom_site_U_iso_or_equiv
_atom_site_adp_type
_atom_site_calc_flag
_atom_site_occupancy
O O1 0.36446(3) -0.1282(3) 0.67635(8) 0.0362(3) Uani d 1
N N1 0.34709(3) 0.1596(3) 0.75794(8) 0.0271(3) Uani d 1
N N2 0.34275(4) -0.2025(5) 0.49015(10) 0.0470(5) Uani d 1
N N3 0.27212(4) 0.4371(5) 0.45464(10) 0.0495(5) Uani d 1
C C1 0.32328(4) 0.3634(4) 0.74915(10) 0.0262(4) Uani d 1
C C2 0.31433(4) 0.5037(4) 0.80525(10) 0.0286(4) Uani d 1
H H2 0.3249(5) 0.469(5) 0.8594(13) 0.032(5) Uiso d 1
C C3 0.28988(4) 0.6993(4) 0.78192(11) 0.0317(4) Uani d 1
H H3 0.2834(5) 0.807(5) 0.8209(13) 0.041(6) Uiso d 1
C C4 0.27473(4) 0.7480(4) 0.70550(11) 0.0319(4) Uani d 1
H H4 0.2582(5) 0.880(5) 0.6893(12) 0.034(5) Uiso d 1
C C5 0.28324(4) 0.5999(4) 0.64921(11) 0.0303(4) Uani d 1
H H5 0.2723(5) 0.633(5) 0.5964(14) 0.039(6) Uiso d 1
C C6 0.30782(4) 0.4059(4) 0.67108(10) 0.0267(4) Uani d 1
C C7 0.32211(4) 0.2166(4) 0.62943(10) 0.0273(4) Uani d 1
C C8 0.34757(4) 0.0565(4) 0.68839(10) 0.0283(4) Uani d 1
C C9 0.31586(4) 0.1659(4) 0.55402(10) 0.0301(4) Uani d 1
C C10 0.33204(4) -0.0402(5) 0.52187(10) 0.0346(4) Uani d 1
C C11 0.29150(4) 0.3188(5) 0.49872(11) 0.0354(4) Uani d 1
C C12 0.36711(4) 0.0513(4) 0.83047(10) 0.0296(4) Uani d 1
H H12A 0.3786(5) -0.129(5) 0.8172(12) 0.036(6) Uiso d 1
H H12B 0.3527(5) 0.000(5) 0.8620(12) 0.032(5) Uiso d 1
C C13 0.39191(4) 0.2618(4) 0.87386(10) 0.0298(4) Uani d 1
H H13A 0.4035(5) 0.161(5) 0.9230(13) 0.039(6) Uiso d 1
H H13B 0.3805(5) 0.432(5) 0.8878(12) 0.032(5) Uiso d 1
C C14 0.41561(4) 0.3492(4) 0.83250(11) 0.0317(4) Uani d 1
H H14A 0.4257(5) 0.170(5) 0.8154(13) 0.044(6) Uiso d 1
H H14B 0.4049(5) 0.453(5) 0.7845(13) 0.034(5) Uiso d 1
C C15 0.44154(4) 0.5345(4) 0.88269(11) 0.0323(4) Uani d 1
H H15A 0.4527(5) 0.429(5) 0.9310(14) 0.044(6) Uiso d 1
H H15B 0.4321(5) 0.709(5) 0.9023(12) 0.034(5) Uiso d 1
C C16 0.46614(4) 0.6289(4) 0.84511(11) 0.0335(4) Uani d 1
H H16A 0.4555(6) 0.739(5) 0.7968(14) 0.047(6) Uiso d 1
H H16B 0.4759(5) 0.461(5) 0.8270(12) 0.040(6) Uiso d 1
C C17 0.49228(4) 0.8068(5) 0.89736(11) 0.0330(4) Uani d 1
H H17A 0.5025(6) 0.692(5) 0.9449(15) 0.052(7) Uiso d 1
H H17B 0.4824(5) 0.979(5) 0.9136(13) 0.042(6) Uiso d 1
C C18 0.51688(4) 0.9018(5) 0.85996(11) 0.0355(5) Uani d 1
H H18A 0.5257(6) 0.730(5) 0.8419(14) 0.048(6) Uiso d 1
H H18B 0.5063(6) 1.017(5) 0.8130(15) 0.051(7) Uiso d 1
C C19 0.54344(4) 1.0786(5) 0.91077(11) 0.0341(4) Uani d 1
H H19A 0.5547(5) 0.968(5) 0.9594(14) 0.046(6) Uiso d 1
H H19B 0.5334(5) 1.249(5) 0.9312(13) 0.041(6) Uiso d 1
C C20 0.56740(5) 1.1722(5) 0.87134(13) 0.0403(5) Uani d 1
H H20A 0.5768(6) 0.999(6) 0.8527(14) 0.052(7) Uiso d 1
H H20B 0.5552(5) 1.280(5) 0.8244(14) 0.046(6) Uiso d 1
C C21 0.59341(5) 1.3554(6) 0.92162(16) 0.0483(6) Uani d 1
H H21A 0.5840(6) 1.529(6) 0.9393(15) 0.061(8) Uiso d 1
H H21B 0.6081(7) 1.418(6) 0.8951(17) 0.067(8) Uiso d 1
H H21C 0.6055(6) 1.242(6) 0.9663(17) 0.062(8) Uiso d 1

loop_
_atom_site_aniso_label
_atom_site_aniso_U_11
_atom_site_aniso_U_22
_atom_site_aniso_U_33
_atom_site_aniso_U_12
_atom_site_aniso_U_13
_atom_site_aniso_U_23
O1 0.0383(7) 0.0343(8) 0.0341(7) 0.0090(6) 0.0073(5) -0.0011(6)
N1 0.0288(7) 0.0250(8) 0.0238(8) 0.0017(6) 0.0020(5) 0.0023(6)
N2 0.0512(10) 0.0557(13) 0.0322(9) 0.0028(9) 0.0092(8) -0.0079(8)
N3 0.0471(9) 0.0669(14) 0.0292(9) 0.0081(10) 0.0030(7) 0.0083(9)
C1 0.0261(7) 0.0224(9) 0.0276(9) -0.0019(7) 0.0039(6) 0.0026(7)
C2 0.0316(8) 0.0280(10) 0.0245(9) -0.0024(8) 0.0057(7) 0.0030(7)
C3 0.0320(8) 0.0307(10) 0.0333(10) -0.0019(8) 0.0112(7) -0.0015(8)
C4 0.0298(8) 0.0293(10) 0.0354(10) 0.0036(8) 0.0074(7) 0.0038(7)
C5 0.0289(8) 0.0309(11) 0.0278(10) -0.0009(7) 0.0031(7) 0.0048(7)
C6 0.0284(8) 0.0250(9) 0.0247(9) -0.0028(7) 0.0046(6) 0.0009(7)
C7 0.0282(8) 0.0257(9) 0.0261(9) -0.0028(7) 0.0049(7) 0.0018(7)
C8 0.0263(8) 0.0293(10) 0.0275(9) -0.0007(7) 0.0048(6) 0.0011(7)
C9 0.0312(8) 0.0310(10) 0.0260(9) -0.0016(8) 0.0053(7) 0.0011(7)
C10 0.0363(9) 0.0413(12) 0.0239(9) -0.0014(9) 0.0050(7) -0.0023(8)
C11 0.0372(9) 0.0448(12) 0.0228(9) -0.0028(9) 0.0068(7) -0.0015(8)
C12 0.0331(8) 0.0265(10) 0.0236(9) 0.0008(8) -0.0009(7) 0.0061(7)
C13 0.0306(8) 0.0300(10) 0.0240(9) 0.0026(8) 0.0004(7) 0.0012(7)
C14 0.0331(9) 0.0307(10) 0.0271(10) 0.0029(8) 0.0024(7) -0.0004(8)
C15 0.0314(8) 0.0331(11) 0.0285(10) 0.0005(8) 0.0025(7) -0.0026(8)
C16 0.0334(9) 0.0348(11) 0.0296(10) 0.0004(8) 0.0046(7) -0.0037(8)
C17 0.0336(9) 0.0337(11) 0.0283(10) 0.0007(8) 0.0037(7) -0.0009(8)
C18 0.0368(9) 0.0378(12) 0.0305(10) 0.0005(9) 0.0074(8) -0.0024(8)
C19 0.0342(9) 0.0357(12) 0.0306(10) -0.0003(8) 0.0064(7) -0.0008(8)
C20 0.0403(10) 0.0395(13) 0.0417(12) -0.0015(10) 0.0130(9) -0.0025(9)
C21 0.0388(11) 0.0439(14) 0.0613(16) -0.0052(10) 0.0133(10) -0.0039(12)

loop_
_atom_type_symbol
_atom_type_description
_atom_type_scat_dispersion_real
_atom_type_scat_dispersion_imag
_atom_type_scat_source
C C 0.0181 0.0091 'International Tables Vol C Tables 4.2.6.8 and 6.1.1.4'
N N 0.0311 0.0180 'International Tables Vol C Tables 4.2.6.8 and 6.1.1.4'
O O 0.0492 0.0322 'International Tables Vol C Tables 4.2.6.8 and 6.1.1.4'
H H 0.0000 0.0000 'International Tables Vol C Tables 4.2.6.8 and 6.1.1.4'

loop_
_geom_angle_atom_site_label_1
_geom_angle_atom_site_label_2
_geom_angle_atom_site_label_3
_geom_angle
C8 N1 C1 110.66(14)
C8 N1 C12 123.47(15)
C1 N1 C12 125.69(15)
C2 C1 N1 128.09(16)
C2 C1 C6 121.89(16)
N1 C1 C6 109.99(15)
C1 C2 C3 117.34(17)
C1 C2 H2 121.3(12)
C3 C2 H2 121.3(12)
C4 C3 C2 121.69(18)
C4 C3 H3 119.3(13)
C2 C3 H3 119.0(13)
C3 C4 C5 120.72(18)
C3 C4 H4 122.2(13)
C5 C4 H4 117.1(13)
C4 C5 C6 118.63(17)
C4 C5 H5 119.9(13)
C6 C5 H5 121.4(13)
C5 C6 C1 119.70(17)
C5 C6 C7 133.42(17)
C1 C6 C7 106.87(15)
C9 C7 C6 131.53(16)
C9 C7 C8 121.89(16)
C6 C7 C8 106.55(15)
O1 C8 N1 127.13(16)
O1 C8 C7 126.96(17)
N1 C8 C7 105.90(15)
C7 C9 C10 124.25(16)
C7 C9 C11 121.24(18)
C10 C9 C11 114.51(16)
N2 C10 C9 173.7(2)
N3 C11 C9 179.3(3)
N1 C12 C13 113.70(15)
N1 C12 H12A 106.2(12)
C13 C12 H12A 108.8(11)
N1 C12 H12B 106.6(12)
C13 C12 H12B 110.0(12)
H12A C12 H12B 111.6(17)
C14 C13 C12 114.63(16)
C14 C13 H13A 108.8(12)
C12 C13 H13A 105.0(13)
C14 C13 H13B 112.0(12)
C12 C13 H13B 108.1(11)
H13A C13 H13B 108.0(17)
C13 C14 C15 111.49(16)
C13 C14 H14A 110.3(13)
C15 C14 H14A 109.4(13)
C13 C14 H14B 110.6(12)
C15 C14 H14B 109.3(13)
H14A C14 H14B 105.7(17)
C16 C15 C14 114.37(16)
C16 C15 H15A 107.9(13)
C14 C15 H15A 109.6(13)
C16 C15 H15B 109.9(12)
C14 C15 H15B 110.8(12)
H15A C15 H15B 103.6(18)
C15 C16 C17 113.24(16)
C15 C16 H16A 109.4(13)
C17 C16 H16A 109.8(14)
C15 C16 H16B 110.9(13)
C17 C16 H16B 108.5(13)
H16A C16 H16B 104.6(18)
C18 C17 C16 113.37(16)
C18 C17 H17A 110.1(14)
C16 C17 H17A 108.2(14)
C18 C17 H17B 109.1(13)
C16 C17 H17B 108.2(13)
H17A C17 H17B 107.6(19)
C17 C18 C19 114.73(17)
C17 C18 H18A 108.3(14)
C19 C18 H18A 109.8(14)
C17 C18 H18B 109.1(14)
C19 C18 H18B 108.1(15)
H18A C18 H18B 106(2)
C20 C19 C18 113.30(17)
C20 C19 H19A 109.3(13)
C18 C19 H19A 110.1(14)
C20 C19 H19B 112.3(13)
C18 C19 H19B 107.9(12)
H19A C19 H19B 103.6(18)
C19 C20 C21 113.11(19)
C19 C20 H20A 109.7(14)
C21 C20 H20A 110.3(14)
C19 C20 H20B 106.0(13)
C21 C20 H20B 110.7(14)
H20A C20 H20B 107(2)
C20 C21 H21A 110.0(15)
C20 C21 H21B 112.0(18)
H21A C21 H21B 108(2)
C20 C21 H21C 109.0(16)
H21A C21 H21C 110(2)
H21B C21 H21C 107(2)

loop_
_geom_bond_atom_site_label_1
_geom_bond_atom_site_label_2
_geom_bond_distance
O1 C8 1.214(2)
N1 C8 1.372(2)
N1 C1 1.406(2)
N1 C12 1.461(2)
N2 C10 1.147(3)
N3 C11 1.142(3)
C1 C2 1.377(3)
C1 C6 1.410(2)
C2 C3 1.396(3)
C2 H2 0.98(2)
C3 C4 1.386(3)
C3 H3 0.99(2)
C4 C5 1.389(3)
C4 H4 0.94(2)
C5 C6 1.393(3)
C5 H5 0.96(2)
C6 C7 1.440(2)
C7 C9 1.350(3)
C7 C8 1.520(2)
C9 C10 1.437(3)
C9 C11 1.444(3)
C12 C13 1.526(2)
C12 H12A 1.06(2)
C12 H12B 1.01(2)
C13 C14 1.525(3)
C13 H13A 1.02(2)
C13 H13B 1.02(2)
C14 C15 1.525(3)
C14 H14A 1.05(2)
C14 H14B 1.00(2)
C15 C16 1.521(3)
C15 H15A 1.01(2)
C15 H15B 1.04(2)
C16 C17 1.526(3)
C16 H16A 1.02(3)
C16 H16B 1.01(2)
C17 C18 1.519(3)
C17 H17A 1.02(3)
C17 H17B 1.01(2)
C18 C19 1.524(3)
C18 H18A 1.00(3)
C18 H18B 1.01(3)
C19 C20 1.518(3)
C19 H19A 1.03(3)
C19 H19B 1.04(2)
C20 C21 1.522(3)
C20 H20A 1.02(3)
C20 H20B 1.01(3)
C21 H21A 1.01(3)
C21 H21B 0.97(3)
C21 H21C 1.00(3)

loop_
_geom_torsion_atom_site_label_1
_geom_torsion_atom_site_label_2
_geom_torsion_atom_site_label_3
_geom_torsion_atom_site_label_4
_geom_torsion
C8 N1 C1 C2 176.31(17)
C12 N1 C1 C2 1.2(3)
C8 N1 C1 C6 -1.9(2)
C12 N1 C1 C6 -177.06(16)
N1 C1 C2 C3 179.73(17)
C6 C1 C2 C3 -2.3(3)
C1 C2 C3 C4 1.1(3)
C2 C3 C4 C5 0.7(3)
C3 C4 C5 C6 -1.4(3)
C4 C5 C6 C1 0.3(3)
C4 C5 C6 C7 178.57(19)
C2 C1 C6 C5 1.6(3)
N1 C1 C6 C5 179.93(15)
C2 C1 C6 C7 -177.09(16)
N1 C1 C6 C7 1.25(19)
C5 C6 C7 C9 -0.3(3)
C1 C6 C7 C9 178.09(19)
C5 C6 C7 C8 -178.65(19)
C1 C6 C7 C8 -0.23(18)
C1 N1 C8 O1 -177.13(18)
C12 N1 C8 O1 -1.8(3)
C1 N1 C8 C7 1.67(19)
C12 N1 C8 C7 176.95(15)
C9 C7 C8 O1 -0.6(3)
C6 C7 C8 O1 177.92(18)
C9 C7 C8 N1 -179.39(17)
C6 C7 C8 N1 -0.88(19)
C6 C7 C9 C10 -177.85(18)
C8 C7 C9 C10 0.2(3)
C6 C7 C9 C11 1.6(3)
C8 C7 C9 C11 179.71(17)
C8 N1 C12 C13 112.3(2)
C1 N1 C12 C13 -73.1(2)
N1 C12 C13 C14 -62.1(2)
C12 C13 C14 C15 -173.98(15)
C13 C14 C15 C16 179.80(16)
C14 C15 C16 C17 -178.34(16)
C15 C16 C17 C18 -179.93(17)
C16 C17 C18 C19 -179.68(17)
C17 C18 C19 C20 -179.44(18)
C18 C19 C20 C21 178.45(19)

_cod_database_fobs_code 2242782
